data_7245877
loop_
_publ_author_name
'Bondarenko, Mikhail A.'
'Abramov, Pavel A.'
'Korolkov, Ilya V.'
'Bogomyakov, Artem S.'
'Sokolov, Maxim N.'
'Adonin, Sergey A.'

_publ_section_title
;
 Cu(ii) 3,5-diiodosalicylate complexes: precursor-dependent formation of
 mono-, di-, tri- and tetranuclear compounds and 1D coordination polymers
;
_journal_issue 1
_journal_name_full CrystEngComm
_journal_page_first 130
_journal_page_last 136
_journal_paper_doi 10.1039/D2CE01393B
_journal_volume 25
_journal_year 2023
_chemical_formula_sum 'C26 H20 Cu I4 N2 O6'
_chemical_formula_weight 1027.58
_space_group_crystal_system monoclinic
_space_group_IT_number 14
_space_group_name_Hall '-P 2yn'
_space_group_name_H-M_alt 'P 1 21/n 1'
_atom_sites_solution_hydrogens mixed
_atom_sites_solution_primary direct
_atom_sites_solution_secondary difmap
_audit_creation_method SHELXL-2017/1
_audit_update_record
;
2022-11-03 deposited with the CCDC.	2022-11-22 downloaded from the CCDC.
;
_cell_angle_alpha 90
_cell_angle_beta 104.355(8)
_cell_angle_gamma 90
_cell_formula_units_Z 2
_cell_length_a 9.6199(7)
_cell_length_b 9.1882(5)
_cell_length_c 17.4611(11)
_cell_measurement_reflns_used 2366
_cell_measurement_temperature 140(2)
_cell_measurement_theta_max 28.0970
_cell_measurement_theta_min 3.1120
_cell_volume 1495.19(17)
_computing_cell_refinement 'CrysAlisPro 1.171.38.41 (Rigaku OD, 2015)'
_computing_data_collection 'CrysAlisPro 1.171.38.41 (Rigaku OD, 2015)'
_computing_data_reduction 'CrysAlisPro 1.171.38.41 (Rigaku OD, 2015)'
_computing_molecular_graphics 'ShelXle (H\"ubschle, 2011)'
_computing_publication_material 'CIFTAB-2014 (Sheldrick, 2014)'
_computing_structure_refinement 'SHELXL-2014 (Sheldrick, 2014)'
_computing_structure_solution 'SHELXS-2014 (Sheldrick, 2014)'
_diffrn_ambient_temperature 140(2)
_diffrn_detector 'CCD plate'
_diffrn_detector_area_resol_mean 10.6168
_diffrn_detector_type AtlasS2
_diffrn_measured_fraction_theta_full 0.998
_diffrn_measured_fraction_theta_max 0.831
_diffrn_measurement_device 'four-circle diffractometer'
_diffrn_measurement_device_type 'New Xcalibur, AtlasS2'
_diffrn_measurement_method '\w scans'
_diffrn_radiation_monochromator graphite
_diffrn_radiation_probe x-ray
_diffrn_radiation_source 'fine-focus sealed tube'
_diffrn_radiation_type MoK\a
_diffrn_radiation_wavelength 0.71073
_diffrn_reflns_av_R_equivalents 0.0323
_diffrn_reflns_av_unetI/netI 0.0479
_diffrn_reflns_Laue_measured_fraction_full 0.998
_diffrn_reflns_Laue_measured_fraction_max 0.831
_diffrn_reflns_limit_h_max 13
_diffrn_reflns_limit_h_min -9
_diffrn_reflns_limit_k_max 12
_diffrn_reflns_limit_k_min -12
_diffrn_reflns_limit_l_max 23
_diffrn_reflns_limit_l_min -23
_diffrn_reflns_number 6888
_diffrn_reflns_point_group_measured_fraction_full 0.998
_diffrn_reflns_point_group_measured_fraction_max 0.831
_diffrn_reflns_theta_full 25.500
_diffrn_reflns_theta_max 28.988
_diffrn_reflns_theta_min 2.218
_diffrn_source 'sealed X-ray tube'
_exptl_absorpt_coefficient_mu 4.902
_exptl_absorpt_correction_T_max 1.00000
_exptl_absorpt_correction_T_min 0.55808
_exptl_absorpt_correction_type multi-scan
_exptl_absorpt_process_details
;
CrysAlisPro 1.171.38.41 (Rigaku Oxford Diffraction, 2015)
Empirical absorption correction using spherical harmonics,
implemented in SCALE3 ABSPACK scaling algorithm.
;
_exptl_crystal_colour pink
_exptl_crystal_density_diffrn 2.282
_exptl_crystal_description block
_exptl_crystal_F_000 958
_exptl_crystal_size_max 0.500
_exptl_crystal_size_mid 0.200
_exptl_crystal_size_min 0.200
_refine_diff_density_max 1.387
_refine_diff_density_min -1.444
_refine_diff_density_rms 0.140
_refine_ls_extinction_method none
_refine_ls_goodness_of_fit_ref 1.048
_refine_ls_hydrogen_treatment mixed
_refine_ls_matrix_type full
_refine_ls_number_parameters 174
_refine_ls_number_reflns 3298
_refine_ls_number_restraints 0
_refine_ls_restrained_S_all 1.048
_refine_ls_R_factor_all 0.0522
_refine_ls_R_factor_gt 0.0397
_refine_ls_shift/su_max 0.001
_refine_ls_shift/su_mean 0.000
_refine_ls_structure_factor_coef Fsqd
_refine_ls_weighting_details 'w=1/[\s^2^(Fo^2^)+(0.0350P)^2^+0.9211P] where P=(Fo^2^+2Fc^2^)/3'
_refine_ls_weighting_scheme calc
_refine_ls_wR_factor_gt 0.0825
_refine_ls_wR_factor_ref 0.0893
_reflns_Friedel_coverage 0.000
_reflns_number_gt 2682
_reflns_number_total 3298
_reflns_threshold_expression >2\s(I)
_cod_data_source_file d2ce01393b2.cif
_cod_data_source_block BM318_a
_cod_depositor_comments 'Adding full bibliography for 7245877--7245890.cif.'
_cod_original_sg_symbol_H-M 'P 21/n'
_cod_database_code 7245877
_shelx_shelxl_version_number 2017/1
_shelx_space_group_comment
;
The symmetry employed for this shelxl refinement is uniquely defined
by the following loop, which should always be used as a source of
symmetry information in preference to the above space-group names.
They are only intended as comments.
;
_shelx_estimated_absorpt_t_min 0.193
_shelx_estimated_absorpt_t_max 0.441

loop_
_space_group_symop_operation_xyz
'x, y, z'
'-x+1/2, y+1/2, -z+1/2'
'-x, -y, -z'
'x-1/2, -y-1/2, z-1/2'

loop_
_atom_site_label
_atom_site_type_symbol
_atom_site_fract_x
_atom_site_fract_y
_atom_site_fract_z
_atom_site_U_iso_or_equiv
_atom_site_adp_type
_atom_site_occupancy
_atom_site_site_symmetry_order
_atom_site_calc_flag
_atom_site_refinement_flags_posn
_atom_site_refinement_flags_adp
_atom_site_refinement_flags_occupancy
_atom_site_disorder_assembly
_atom_site_disorder_group
N1 N 0.4812(9) 0.7022(8) 0.5409(5) 0.0187(19) Uiso 0.6 1 d . . P A 1
C1 C 0.5926(12) 0.7701(11) 0.5868(6) 0.034(2) Uiso 0.6 1 d . . P A 1
H1 H 0.683255 0.722769 0.600181 0.041 Uiso 0.6 1 calc R U P A 1
C2 C 0.5802(13) 0.9067(11) 0.6152(6) 0.045(2) Uiso 0.6 1 d . . P A 1
H2 H 0.661432 0.954191 0.647597 0.053 Uiso 0.6 1 calc R U P A 1
C3 C 0.4482(12) 0.9752(11) 0.5963(5) 0.035(2) Uiso 0.6 1 d . . P A 1
H3 H 0.438808 1.070125 0.615961 0.042 Uiso 0.6 1 calc R U P A 1
C4 C 0.3280(11) 0.9055(11) 0.5484(6) 0.0303(19) Uiso 0.6 1 d . . P A 1
C5 C 0.1801(11) 0.9737(11) 0.5279(6) 0.053(3) Uiso 0.6 1 d . . P A 1
H5A H 0.115593 0.915401 0.487102 0.080 Uiso 0.6 1 calc . U P B 1
H5B H 0.186086 1.072746 0.508095 0.080 Uiso 0.6 1 calc . U P C 1
H5C H 0.142819 0.977229 0.575262 0.080 Uiso 0.6 1 calc . U P D 1
C6 C 0.3523(10) 0.7673(10) 0.5227(6) 0.027(2) Uiso 0.6 1 d . . P A 1
H6 H 0.273518 0.715925 0.490489 0.032 Uiso 0.6 1 calc R U P A 1
N2 N 0.4413(13) 0.6944(12) 0.5285(7) 0.018(3) Uiso 0.4 1 d . . P A 2
C14 C 0.5365(17) 0.7795(15) 0.5760(9) 0.030(3) Uiso 0.4 1 d . . P A 2
H14 H 0.631767 0.744403 0.595070 0.035 Uiso 0.4 1 calc R U P A 2
C15 C 0.5026(19) 0.9218(17) 0.5999(9) 0.036(3) Uiso 0.4 1 d . . P A 2
C16 C 0.6055(18) 1.0144(18) 0.6513(10) 0.064(4) Uiso 0.4 1 d . . P A 2
H16A H 0.583142 1.116404 0.637058 0.096 Uiso 0.4 1 calc . U P E 2
H16B H 0.702023 0.991540 0.645754 0.096 Uiso 0.4 1 calc . U P F 2
H16C H 0.601433 0.998303 0.706209 0.096 Uiso 0.4 1 calc . U P G 2
C17 C 0.3627(18) 0.9622(18) 0.5695(9) 0.038(3) Uiso 0.4 1 d . . P A 2
H17 H 0.333627 1.055986 0.582361 0.046 Uiso 0.4 1 calc R U P A 2
C18 C 0.2636(19) 0.8758(15) 0.5222(10) 0.045(4) Uiso 0.4 1 d . . P A 2
H18 H 0.166576 0.905967 0.503510 0.054 Uiso 0.4 1 calc R U P A 2
C19 C 0.3086(15) 0.7445(15) 0.5026(9) 0.027(3) Uiso 0.4 1 d . . P A 2
H19 H 0.240738 0.684265 0.467954 0.033 Uiso 0.4 1 calc R U P A 2
C7 C 0.3826(5) 0.3183(4) 0.6863(2) 0.0210(9) Uani 1 1 d . . . . .
C8 C 0.2346(5) 0.2983(4) 0.6704(3) 0.0248(10) Uani 1 1 d . . . . .
H8 H 0.174560 0.330617 0.621690 0.030 Uiso 1 1 calc R U . . .
C9 C 0.1755(5) 0.2317(5) 0.7255(3) 0.0282(10) Uani 1 1 d . . . . .
C10 C 0.2631(6) 0.1848(5) 0.7976(3) 0.0327(12) Uani 1 1 d . . . . .
H10 H 0.222005 0.139735 0.835749 0.039 Uiso 1 1 calc R U . . .
C11 C 0.4086(6) 0.2042(5) 0.8129(3) 0.0296(11) Uani 1 1 d . . . . .
C12 C 0.4705(5) 0.2715(5) 0.7580(3) 0.0246(10) Uani 1 1 d . . . . .
C13 C 0.4476(5) 0.3850(4) 0.6249(3) 0.0219(9) Uani 1 1 d . . . . .
O1 O 0.3650(3) 0.4226(3) 0.55963(17) 0.0245(7) Uani 1 1 d . . . . .
O2 O 0.5811(3) 0.4021(3) 0.63974(18) 0.0286(7) Uani 1 1 d . . . . .
O3 O 0.6144(4) 0.2864(4) 0.7751(2) 0.0365(9) Uani 1 1 d . . . . .
H1X H 0.627(6) 0.331(6) 0.742(4) 0.044 Uiso 1 1 d . U . . .
Cu1 Cu 0.500000 0.500000 0.500000 0.02184(18) Uani 1 2 d S . P . .
I1 I -0.04597(4) 0.19980(4) 0.70145(2) 0.04796(14) Uani 1 1 d . . . . .
I2 I 0.53934(5) 0.12983(4) 0.91965(2) 0.04751(14) Uani 1 1 d . . . . .

loop_
_atom_site_aniso_label
_atom_site_aniso_U_11
_atom_site_aniso_U_22
_atom_site_aniso_U_33
_atom_site_aniso_U_23
_atom_site_aniso_U_13
_atom_site_aniso_U_12
C7 0.032(2) 0.0159(19) 0.019(2) -0.0008(17) 0.013(2) 0.0018(18)
C8 0.034(3) 0.020(2) 0.023(2) -0.0003(18) 0.012(2) 0.0042(19)
C9 0.029(2) 0.028(2) 0.031(3) -0.004(2) 0.014(2) -0.004(2)
C10 0.052(3) 0.028(2) 0.021(2) 0.000(2) 0.014(2) -0.009(2)
C11 0.045(3) 0.021(2) 0.022(2) 0.0013(19) 0.008(2) -0.006(2)
C12 0.035(3) 0.019(2) 0.018(2) 0.0020(18) 0.003(2) -0.0032(19)
C13 0.030(2) 0.017(2) 0.022(2) 0.0003(18) 0.013(2) -0.0008(18)
O1 0.0320(17) 0.0245(15) 0.0202(16) 0.0041(13) 0.0124(14) 0.0032(14)
O2 0.0249(17) 0.0348(17) 0.0286(18) 0.0062(14) 0.0114(15) -0.0011(14)
O3 0.036(2) 0.041(2) 0.030(2) 0.0128(16) 0.0036(17) -0.0021(17)
Cu1 0.0322(4) 0.0176(4) 0.0198(4) 0.0033(3) 0.0142(3) 0.0049(3)
I1 0.0385(2) 0.0562(3) 0.0553(3) 0.00326(19) 0.0232(2) -0.01254(17)
I2 0.0726(3) 0.0427(2) 0.02278(19) 0.01211(15) 0.00340(18) -0.00313(18)

loop_
_atom_type_symbol
_atom_type_description
_atom_type_scat_dispersion_real
_atom_type_scat_dispersion_imag
_atom_type_scat_source
C C 0.0033 0.0016 'International Tables Vol C Tables 4.2.6.8 and 6.1.1.4'
N N 0.0061 0.0033 'International Tables Vol C Tables 4.2.6.8 and 6.1.1.4'
O O 0.0106 0.0060 'International Tables Vol C Tables 4.2.6.8 and 6.1.1.4'
Cu Cu 0.3201 1.2651 'International Tables Vol C Tables 4.2.6.8 and 6.1.1.4'
I I -0.4742 1.8119 'International Tables Vol C Tables 4.2.6.8 and 6.1.1.4'
H H 0.0000 0.0000 'International Tables Vol C Tables 4.2.6.8 and 6.1.1.4'

loop_
_geom_angle_atom_site_label_1
_geom_angle_atom_site_label_2
_geom_angle_atom_site_label_3
_geom_angle
_geom_angle_site_symmetry_1
_geom_angle_site_symmetry_3
_geom_angle_publ_flag
C1 N1 C6 119.7(9) . . ?
C1 N1 Cu1 121.2(7) . . ?
C6 N1 Cu1 119.1(7) . . ?
N1 C1 C2 121.5(10) . . ?
N1 C1 H1 119.3 . . ?
C2 C1 H1 119.3 . . ?
C1 C2 C3 119.4(11) . . ?
C1 C2 H2 120.3 . . ?
C3 C2 H2 120.3 . . ?
C2 C3 C4 120.5(10) . . ?
C2 C3 H3 119.8 . . ?
C4 C3 H3 119.8 . . ?
C6 C4 C3 115.5(9) . . ?
C6 C4 C5 121.8(11) . . ?
C3 C4 C5 122.6(11) . . ?
C4 C5 H5A 109.5 . . ?
C4 C5 H5B 109.5 . . ?
H5A C5 H5B 109.5 . . ?
C4 C5 H5C 109.5 . . ?
H5A C5 H5C 109.5 . . ?
H5B C5 H5C 109.5 . . ?
N1 C6 C4 123.5(9) . . ?
N1 C6 H6 118.2 . . ?
C4 C6 H6 118.2 . . ?
C19 N2 C14 117.8(13) . . ?
C19 N2 Cu1 122.6(10) . . ?
C14 N2 Cu1 119.6(10) . . ?
N2 C14 C15 123.2(14) . . ?
N2 C14 H14 118.4 . . ?
C15 C14 H14 118.4 . . ?
C17 C15 C14 114.0(15) . . ?
C17 C15 C16 122.6(18) . . ?
C14 C15 C16 123.4(17) . . ?
C15 C16 H16A 109.5 . . ?
C15 C16 H16B 109.5 . . ?
H16A C16 H16B 109.5 . . ?
C15 C16 H16C 109.5 . . ?
H16A C16 H16C 109.5 . . ?
H16B C16 H16C 109.5 . . ?
C18 C17 C15 123.6(16) . . ?
C18 C17 H17 118.2 . . ?
C15 C17 H17 118.2 . . ?
C17 C18 C19 117.1(16) . . ?
C17 C18 H18 121.5 . . ?
C19 C18 H18 121.5 . . ?
N2 C19 C18 124.3(16) . . ?
N2 C19 H19 117.8 . . ?
C18 C19 H19 117.8 . . ?
C12 C7 C8 120.0(4) . . ?
C12 C7 C13 120.0(4) . . ?
C8 C7 C13 119.9(4) . . ?
C9 C8 C7 119.9(4) . . ?
C9 C8 H8 120.0 . . ?
C7 C8 H8 120.0 . . ?
C8 C9 C10 120.3(4) . . ?
C8 C9 I1 120.0(4) . . ?
C10 C9 I1 119.7(3) . . ?
C11 C10 C9 119.6(4) . . ?
C11 C10 H10 120.2 . . ?
C9 C10 H10 120.2 . . ?
C10 C11 C12 120.9(5) . . ?
C10 C11 I2 119.4(3) . . ?
C12 C11 I2 119.6(4) . . ?
O3 C12 C11 118.9(4) . . ?
O3 C12 C7 121.9(4) . . ?
C11 C12 C7 119.2(4) . . ?
O2 C13 O1 122.3(4) . . ?
O2 C13 C7 119.4(4) . . ?
O1 C13 C7 118.4(4) . . ?
C13 O1 Cu1 102.9(3) . . ?
C12 O3 H1X 103(5) . . ?
N2 Cu1 O1 94.2(3) . 3_666 ?
N2 Cu1 O1 85.8(3) 3_666 3_666 ?
N2 Cu1 O1 85.8(3) . . ?
N2 Cu1 O1 94.2(3) 3_666 . ?
O1 Cu1 O1 180.0 3_666 . ?
O1 Cu1 N1 90.9(2) 3_666 3_666 ?
O1 Cu1 N1 89.1(2) . 3_666 ?
O1 Cu1 N1 89.1(2) 3_666 . ?
O1 Cu1 N1 90.9(2) . . ?
N1 Cu1 N1 180.0(5) 3_666 . ?

loop_
_geom_bond_atom_site_label_1
_geom_bond_atom_site_label_2
_geom_bond_distance
_geom_bond_site_symmetry_2
_geom_bond_publ_flag
N1 C1 1.324(14) . ?
N1 C6 1.342(12) . ?
N1 Cu1 2.014(8) . ?
C1 C2 1.366(14) . ?
C1 H1 0.9500 . ?
C2 C3 1.381(15) . ?
C2 H2 0.9500 . ?
C3 C4 1.403(15) . ?
C3 H3 0.9500 . ?
C4 C6 1.385(14) . ?
C4 C5 1.514(14) . ?
C5 H5A 0.9800 . ?
C5 H5B 0.9800 . ?
C5 H5C 0.9800 . ?
C6 H6 0.9500 . ?
N2 C19 1.326(18) . ?
N2 C14 1.33(2) . ?
N2 Cu1 1.974(11) . ?
C14 C15 1.43(2) . ?
C14 H14 0.9500 . ?
C15 C17 1.37(2) . ?
C15 C16 1.44(2) . ?
C16 H16A 0.9800 . ?
C16 H16B 0.9800 . ?
C16 H16C 0.9800 . ?
C17 C18 1.35(2) . ?
C17 H17 0.9500 . ?
C18 C19 1.35(2) . ?
C18 H18 0.9500 . ?
C19 H19 0.9500 . ?
C7 C12 1.393(6) . ?
C7 C8 1.394(6) . ?
C7 C13 1.500(5) . ?
C8 C9 1.375(6) . ?
C8 H8 0.9500 . ?
C9 C10 1.399(7) . ?
C9 I1 2.087(5) . ?
C10 C11 1.370(7) . ?
C10 H10 0.9500 . ?
C11 C12 1.392(6) . ?
C11 I2 2.088(5) . ?
C12 O3 1.349(6) . ?
C13 O2 1.255(5) . ?
C13 O1 1.266(5) . ?
O1 Cu1 1.987(3) . ?
O3 H1X 0.74(6) . ?
